data_4134198
loop_
_publ_author_name
'Fu, Yongping'
'Jiang, Xinyi'
'Li, Xiaotong'
'Traore, Boubacar'
'Spanopoulos, Ioannis'
'Katan, Claudine'
'Even, Jacky'
'Kanatzidis, Mercouri G.'
'Harel, Elad'

_publ_section_title
;
 Cation Engineering in Two-Dimensional Ruddlesden-Popper Lead Iodide
 Perovskites with Mixed Large A-Site Cations in the Cages.
;
_journal_issue 8
_journal_name_full 'Journal of the American Chemical Society'
_journal_page_first 4008
_journal_page_last 4021
_journal_paper_doi 10.1021/jacs.9b13587
_journal_volume 142
_journal_year 2020
_chemical_formula_moiety '0.5(I8 Pb2), I6 Pb2, 2(C2 H8 N), 2(C4 H12 N)'
_chemical_formula_sum 'C12 H40 I10 N4 Pb3'
_chemical_formula_weight 2131.05
_space_group_crystal_system orthorhombic
_space_group_IT_number 36
_space_group_name_Hall 'C 2c -2'
_space_group_name_H-M_alt 'C m c 21'
_atom_sites_solution_hydrogens geom
_atom_sites_solution_primary direct
_audit_creation_date 2019-08-07
_audit_creation_method
;
Olex2 1.2
(compiled 2018.05.29 svn.r3508 for OlexSys, GUI svn.r5506)
;
_cell_angle_alpha 90
_cell_angle_beta 90
_cell_angle_gamma 90
_cell_formula_units_Z 4
_cell_length_a 52.0158(16)
_cell_length_b 8.9727(3)
_cell_length_c 8.9745(3)
_cell_measurement_reflns_used 9793
_cell_measurement_temperature 298(2)
_cell_measurement_theta_max 30.06
_cell_measurement_theta_min 2.30
_cell_volume 4188.6(2)
_computing_cell_refinement APEX-2
_computing_data_collection APEX-2
_computing_data_reduction APEX-2
_computing_molecular_graphics 'Olex2 (Dolomanov et al., 2009)'
_computing_publication_material 'Olex2 (Dolomanov et al., 2009)'
_computing_structure_refinement 'XL (Sheldrick, 2008)'
_computing_structure_solution 'XS (Sheldrick, 2008)'
_diffrn_ambient_temperature 298.01
_diffrn_measured_fraction_theta_full 1.000
_diffrn_measured_fraction_theta_max 0.997
_diffrn_measurement_device_type 'Bruker APEX-II CCD'
_diffrn_measurement_method '\f and \w scans'
_diffrn_radiation_type MoK\a
_diffrn_radiation_wavelength 0.71073
_diffrn_reflns_av_R_equivalents 0.0564
_diffrn_reflns_av_unetI/netI 0.0327
_diffrn_reflns_Laue_measured_fraction_full 1.000
_diffrn_reflns_Laue_measured_fraction_max 0.997
_diffrn_reflns_limit_h_max 73
_diffrn_reflns_limit_h_min -73
_diffrn_reflns_limit_k_max 12
_diffrn_reflns_limit_k_min -12
_diffrn_reflns_limit_l_max 12
_diffrn_reflns_limit_l_min -12
_diffrn_reflns_number 59074
_diffrn_reflns_point_group_measured_fraction_full 1.000
_diffrn_reflns_point_group_measured_fraction_max 0.997
_diffrn_reflns_theta_full 25.242
_diffrn_reflns_theta_max 30.176
_diffrn_reflns_theta_min 0.783
_diffrn_standards_number 0
_exptl_absorpt_coefficient_mu 19.409
_exptl_absorpt_correction_T_max 0.7460
_exptl_absorpt_correction_T_min 0.5007
_exptl_absorpt_correction_type numerical
_exptl_absorpt_process_details APEX-2
_exptl_crystal_colour red
_exptl_crystal_density_diffrn 3.379
_exptl_crystal_description square
_exptl_crystal_F_000 3664
_exptl_crystal_size_max 0.244
_exptl_crystal_size_mid 0.224
_exptl_crystal_size_min 0.11
_refine_diff_density_max 2.088
_refine_diff_density_min -1.696
_refine_diff_density_rms 0.368
_refine_ls_abs_structure_details
;
 The structure can converge (shift<0.05)before adding hydrogens. However, it cannot converge after adding hydrogen. Since discussion of hydrogen bonding is not involved in this paper, the shift caused by the hydrogen will not influence the structure.
 Flack x determined using 2124 quotients [(I+)-(I-)]/[(I+)+(I-)]
 (Parsons, Flack and Wagner, Acta Cryst. B69 (2013) 249-259).
;
_refine_ls_abs_structure_Flack 0.003(4)
_refine_ls_extinction_method none
_refine_ls_goodness_of_fit_ref 1.077
_refine_ls_hydrogen_treatment constr
_refine_ls_matrix_type full
_refine_ls_number_parameters 95
_refine_ls_number_reflns 6246
_refine_ls_number_restraints 15
_refine_ls_restrained_S_all 1.076
_refine_ls_R_factor_all 0.0599
_refine_ls_R_factor_gt 0.0444
_refine_ls_shift/su_max 1.543
_refine_ls_shift/su_mean 0.040
_refine_ls_structure_factor_coef Fsqd
_refine_ls_weighting_details 'w=1/[\s^2^(Fo^2^)+(0.0714P)^2^+76.1417P] where P=(Fo^2^+2Fc^2^)/3'
_refine_ls_weighting_scheme calc
_refine_ls_wR_factor_gt 0.1257
_refine_ls_wR_factor_ref 0.1425
_reflns_Friedel_coverage 0.884
_reflns_Friedel_fraction_full 1.000
_reflns_Friedel_fraction_max 0.997
_reflns_number_gt 5176
_reflns_number_total 6246
_reflns_threshold_expression 'I > 2\s(I)'
_cod_data_source_file ja9b13587_si_001.cif
_cod_data_source_block ea1
_cod_depositor_comments 'Adding full bibliography for 4134198--4134201.cif.'
_cod_database_code 4134198
_shelx_shelxl_version_number 2014/7
_shelx_space_group_comment
;
The symmetry employed for this shelxl refinement is uniquely defined
by the following loop, which should always be used as a source of
symmetry information in preference to the above space-group names.
They are only intended as comments.
;
_shelx_estimated_absorpt_t_max 0.224
_shelx_estimated_absorpt_t_min 0.088
_olex2_refinement_description
;
1. Fixed Uiso
 At 1.2 times of:
  All C(H,H) groups, All N(H,H,H) groups
 At 1.5 times of:
  All C(H,H,H) groups
2. Restrained distances
 N1-C1 = C1-C2
 1.5 with sigma of 0.02
 N2-C3
 1.5 with sigma of 0.02
 N2-C3 = C3-C4
 1.5 with sigma of 0.02
 C3-C4
 1.5 with sigma of 0.02
 C3-C4 = C4-C5
 1.5 with sigma of 0.02
 C4-C5 = C5-C6
 1.5 with sigma of 0.02
 N1-C2
 2.592 with sigma of 0.04
 N2-C4
 2.592 with sigma of 0.04
 C3-C5
 2.592 with sigma of 0.04
 C4-C6
 2.592 with sigma of 0.04
3. Uiso/Uaniso restraints and constraints
Uiso(N1) = Uiso(C1) = Uiso(C2)
Uiso(N2) = Uiso(C3)
Uiso(N2) = Uiso(C3) = Uiso(C4)
Uiso(N2) = Uiso(C3) = Uiso(C4) = Uiso(C5) = Uiso(C6)
4.a Secondary CH2 refined with riding coordinates:
 C1(H1D,H1E), C3(H3A,H3B), C4(H4A,H4B), C5(H5B,H5A)
4.b Idealised Me refined as rotating group:
 N1(H1A,H1B,H1C), N2(H2A,H2B,H2C), C2(H2D,H2E,H2F), C6(H6B,H6A,H6C)
;
_olex2_submission_special_instructions 'No special instructions were received'

loop_
_space_group_symop_operation_xyz
'x, y, z'
'-x, -y, z+1/2'
'-x, y, z'
'x, -y, z+1/2'
'x+1/2, y+1/2, z'
'-x+1/2, -y+1/2, z+1/2'
'-x+1/2, y+1/2, z'
'x+1/2, -y+1/2, z+1/2'

loop_
_atom_site_label
_atom_site_type_symbol
_atom_site_fract_x
_atom_site_fract_y
_atom_site_fract_z
_atom_site_U_iso_or_equiv
_atom_site_adp_type
_atom_site_occupancy
_atom_site_site_symmetry_order
_atom_site_calc_flag
_atom_site_refinement_flags_posn
_atom_site_refinement_flags_adp
_atom_site_refinement_flags_occupancy
_atom_site_disorder_assembly
_atom_site_disorder_group
Pb1 Pb 0.0000 -0.25993(9) -0.32796(9) 0.03137(19) Uani 1 2 d S T P . .
Pb2 Pb -0.12760(2) -0.24949(6) -0.30828(7) 0.03650(17) Uani 1 1 d . . . . .
I3 I -0.12074(3) -0.0017(2) -0.0564(2) 0.0653(4) Uani 1 1 d . . . . .
I4 I -0.06116(2) -0.23666(16) -0.3081(3) 0.0579(4) Uani 1 1 d . . . . .
I5 I 0.0000 0.04471(18) -0.1228(2) 0.0466(4) Uani 1 2 d S T P . .
I6 I -0.13440(4) -0.4946(2) -0.05235(19) 0.0687(4) Uani 1 1 d . . . . .
I7 I 0.0000 -0.4403(2) -0.0213(3) 0.0558(5) Uani 1 2 d S T P . .
I1 I -0.18453(3) -0.1902(2) -0.3153(4) 0.1005(8) Uani 1 1 d . . . . .
N1 N -0.0537(6) -0.157(3) 0.085(3) 0.107(6) Uiso 1 1 d D . . . .
H1A H -0.0493 -0.1714 -0.0100 0.129 Uiso 1 1 calc GR . . . .
H1B H -0.0396 -0.1488 0.1401 0.129 Uiso 1 1 calc GR . . . .
H1C H -0.0629 -0.0733 0.0922 0.129 Uiso 1 1 calc GR . . . .
N2 N -0.1681(7) -0.213(5) 0.200(5) 0.182(10) Uiso 1 1 d D . . . .
H2A H -0.1573 -0.1899 0.1261 0.218 Uiso 1 1 calc GR . . . .
H2B H -0.1615 -0.2884 0.2523 0.218 Uiso 1 1 calc GR . . . .
H2C H -0.1703 -0.1348 0.2586 0.218 Uiso 1 1 calc GR . . . .
C1 C -0.0693(7) -0.284(4) 0.138(4) 0.107(6) Uiso 1 1 d D . . . .
H1D H -0.0657 -0.3687 0.0737 0.129 Uiso 1 1 calc R . . . .
H1E H -0.0873 -0.2589 0.1252 0.129 Uiso 1 1 calc R . . . .
C2 C -0.0653(7) -0.333(4) 0.296(4) 0.107(6) Uiso 1 1 d D . . . .
H2D H -0.0598 -0.4346 0.2981 0.161 Uiso 1 1 calc GR . . . .
H2E H -0.0812 -0.3234 0.3500 0.161 Uiso 1 1 calc GR . . . .
H2F H -0.0525 -0.2708 0.3421 0.161 Uiso 1 1 calc GR . . . .
C3 C -0.1935(9) -0.260(7) 0.135(5) 0.182(10) Uiso 1 1 d D . . . .
H3A H -0.2002 -0.1768 0.0776 0.218 Uiso 1 1 calc R . . . .
H3B H -0.1904 -0.3411 0.0663 0.218 Uiso 1 1 calc R . . . .
C4 C -0.2140(9) -0.308(7) 0.242(5) 0.182(10) Uiso 1 1 d D . . . .
H4A H -0.2208 -0.2195 0.2901 0.218 Uiso 1 1 calc R . . . .
H4B H -0.2060 -0.3687 0.3180 0.218 Uiso 1 1 calc R . . . .
C6 C -0.2407(11) -0.382(7) 0.014(5) 0.182(10) Uiso 1 1 d D . . . .
H6C H -0.2388 -0.4779 -0.0312 0.272 Uiso 1 1 calc GR . . . .
H6B H -0.2285 -0.3138 -0.0283 0.272 Uiso 1 1 calc GR . . . .
H6A H -0.2578 -0.3452 -0.0039 0.272 Uiso 1 1 calc GR . . . .
C5 C -0.2363(9) -0.394(6) 0.177(5) 0.182(10) Uiso 1 1 d D . . . .
H5A H -0.2338 -0.4984 0.2007 0.218 Uiso 1 1 calc R . . . .
H5B H -0.2518 -0.3617 0.2274 0.218 Uiso 1 1 calc R . . . .

loop_
_atom_site_aniso_label
_atom_site_aniso_U_11
_atom_site_aniso_U_22
_atom_site_aniso_U_33
_atom_site_aniso_U_23
_atom_site_aniso_U_13
_atom_site_aniso_U_12
Pb1 0.0375(4) 0.0308(4) 0.0258(4) -0.0012(3) 0.000 0.000
Pb2 0.0480(3) 0.0292(3) 0.0323(3) -0.0001(2) -0.0007(3) 0.0003(2)
I3 0.0996(11) 0.0489(7) 0.0473(7) -0.0242(5) -0.0073(9) 0.0072(10)
I4 0.0366(5) 0.0684(8) 0.0686(10) 0.0001(8) 0.0014(7) 0.0027(5)
I5 0.0629(11) 0.0374(8) 0.0396(8) -0.0138(6) 0.000 0.000
I6 0.1184(12) 0.0442(6) 0.0434(7) 0.0188(5) 0.0041(10) 0.0062(9)
I7 0.0718(13) 0.0444(9) 0.0513(10) 0.0253(8) 0.000 0.000
I1 0.0431(7) 0.0680(10) 0.190(2) 0.0067(16) -0.0032(14) -0.0012(7)

loop_
_atom_type_symbol
_atom_type_description
_atom_type_scat_dispersion_real
_atom_type_scat_dispersion_imag
_atom_type_scat_source
C C 0.0033 0.0016 'International Tables Vol C Tables 4.2.6.8 and 6.1.1.4'
H H 0.0000 0.0000 'International Tables Vol C Tables 4.2.6.8 and 6.1.1.4'
I I -0.4742 1.8119 'International Tables Vol C Tables 4.2.6.8 and 6.1.1.4'
N N 0.0061 0.0033 'International Tables Vol C Tables 4.2.6.8 and 6.1.1.4'
Pb Pb -3.3944 10.1111 'International Tables Vol C Tables 4.2.6.8 and 6.1.1.4'

loop_
_geom_angle_atom_site_label_1
_geom_angle_atom_site_label_2
_geom_angle_atom_site_label_3
_geom_angle
_geom_angle_site_symmetry_1
_geom_angle_site_symmetry_3
_geom_angle_publ_flag
I4 Pb1 I4 170.14(7) 3 . ?
I4 Pb1 I5 85.10(3) . . ?
I4 Pb1 I5 90.37(4) 3 2_554 ?
I4 Pb1 I5 85.10(3) 3 . ?
I4 Pb1 I5 90.37(4) . 2_554 ?
I4 Pb1 I7 89.14(4) 3 . ?
I4 Pb1 I7 94.89(3) . 2_544 ?
I4 Pb1 I7 89.14(4) . . ?
I4 Pb1 I7 94.89(3) 3 2_544 ?
I5 Pb1 I5 87.84(2) 2_554 . ?
I7 Pb1 I5 178.86(7) 2_544 . ?
I7 Pb1 I5 86.49(6) . . ?
I7 Pb1 I5 174.33(6) . 2_554 ?
I7 Pb1 I5 93.30(7) 2_544 2_554 ?
I7 Pb1 I7 92.37(3) . 2_544 ?
I3 Pb2 I3 89.409(15) 4_554 . ?
I3 Pb2 I6 178.19(6) . 4_544 ?
I3 Pb2 I6 89.02(6) . . ?
I3 Pb2 I6 92.38(6) 4_554 4_544 ?
I3 Pb2 I6 178.43(6) 4_554 . ?
I6 Pb2 I6 89.191(15) 4_544 . ?
I1 Pb2 I3 88.30(7) . 4_554 ?
I1 Pb2 I3 90.10(7) . . ?
I1 Pb2 I6 91.60(7) . . ?
I1 Pb2 I6 90.21(7) . 4_544 ?
Pb2 I3 Pb2 167.12(6) 4 . ?
Pb1 I5 Pb1 160.09(7) 2 . ?
Pb2 I6 Pb2 167.03(7) 4_545 . ?
Pb1 I7 Pb1 153.28(9) . 2_545 ?
N1 C1 C2 117(3) . . ?
C4 C3 N2 118(3) . . ?
C3 C4 C5 117(3) . . ?
C6 C5 C4 117(3) . . ?

loop_
_geom_bond_atom_site_label_1
_geom_bond_atom_site_label_2
_geom_bond_distance
_geom_bond_site_symmetry_2
_geom_bond_publ_flag
Pb1 I4 3.1932(11) 3 ?
Pb1 I4 3.1933(11) . ?
Pb1 I5 3.276(2) 2_554 ?
Pb1 I5 3.2958(18) . ?
Pb1 I7 3.2004(19) 2_544 ?
Pb1 I7 3.193(2) . ?
Pb2 I3 3.1912(17) . ?
Pb2 I3 3.1878(17) 4_554 ?
Pb2 I6 3.1928(17) 4_544 ?
Pb2 I6 3.1999(17) . ?
Pb2 I1 3.0094(17) . ?
I3 Pb2 3.1878(17) 4 ?
I5 Pb1 3.276(2) 2 ?
I6 Pb2 3.1928(17) 4_545 ?
I7 Pb1 3.2004(19) 2_545 ?
N1 C1 1.48(2) . ?
N2 C3 1.504(19) . ?
C1 C2 1.50(2) . ?
C3 C4 1.493(16) . ?
C4 C5 1.510(18) . ?
C6 C5 1.48(3) . ?

loop_
_twin_individual_id
_twin_individual_mass_fraction_refined
1 0.896(14)
2 0.104(14)
